data_2209204
loop_
_publ_author_name
'Imhof, Wolfgang'

_publ_section_title
Di-\m~2~-carbonyl-octacarbonyl[\m~2~-\h^2^,\h^2^-<i>N</i>-cyclohexyl-<i>N</i>-(2-thienylmethylene)amine]tetrairon(0)
_journal_coeditor_code HG2037
_journal_issue 6
_journal_name_full 'Acta Crystallographica Section E'
_journal_page_first m1350
_journal_page_last m1352
_journal_paper_doi 10.1107/S1600536806018058
_journal_volume 62
_journal_year 2006
_chemical_formula_iupac '[Fe4 (C11 H14 N S)2 (C O)10]'
_chemical_formula_moiety 'C32 H28 Fe4 N2 O10 S2'
_chemical_formula_sum 'C32 H28 Fe4 N2 O10 S2'
_chemical_formula_weight 888.08
_chemical_name_systematic
;
Di-\m~2~-carbonyl-octacarbonyl[\m~2~-\h^2^,\h^2^-N-cyclohexyl-N-(2-
thienylmethylene)amido]tetrairon
;
_space_group_IT_number 61
_symmetry_cell_setting orthorhombic
_symmetry_space_group_name_Hall '-P 2ac 2ab'
_symmetry_space_group_name_H-M 'P b c a'
_atom_sites_solution_hydrogens geom
_atom_sites_solution_primary direct
_atom_sites_solution_secondary difmap
_cell_angle_alpha 90.00
_cell_angle_beta 90.00
_cell_angle_gamma 90.00
_cell_formula_units_Z 8
_cell_length_a 21.924(4)
_cell_length_b 13.520(2)
_cell_length_c 23.743(4)
_cell_measurement_reflns_used 25
_cell_measurement_temperature 213(2)
_cell_measurement_theta_max 21.0
_cell_measurement_theta_min 12.4
_cell_volume 7038(2)
_computing_cell_refinement 'SET4 (Boer et al., 1984)'
_computing_data_collection 'CAD-4 EXPRESS (Enraf--Nonius, 1994)'
_computing_data_reduction 'MolEN (Enraf--Nonius, 1990)'
_computing_molecular_graphics 'XP (Siemens, 1990)'
_computing_publication_material SHELXL97
_computing_structure_refinement 'SHELXL97 (Sheldrick, 1997)'
_computing_structure_solution 'SHELXS97 (Sheldrick, 1997)'
_diffrn_ambient_temperature 213(2)
_diffrn_measured_fraction_theta_full 0.999
_diffrn_measured_fraction_theta_max 0.999
_diffrn_measurement_device_type 'Enraf--Nonius CAD-4'
_diffrn_measurement_method \w/2\q
_diffrn_radiation_monochromator graphite
_diffrn_radiation_source 'fine-focus sealed tube'
_diffrn_radiation_type MoK\a
_diffrn_radiation_wavelength 0.71073
_diffrn_reflns_av_R_equivalents 0.0685
_diffrn_reflns_av_sigmaI/netI 0.1478
_diffrn_reflns_limit_h_max 27
_diffrn_reflns_limit_h_min -1
_diffrn_reflns_limit_k_max 16
_diffrn_reflns_limit_k_min -1
_diffrn_reflns_limit_l_max 1
_diffrn_reflns_limit_l_min -29
_diffrn_reflns_number 8715
_diffrn_reflns_theta_full 26.50
_diffrn_reflns_theta_max 26.50
_diffrn_reflns_theta_min 1.95
_diffrn_standards_decay_% 0.5
_diffrn_standards_interval_time 60
_diffrn_standards_number 3
_exptl_absorpt_coefficient_mu 1.793
_exptl_absorpt_correction_T_max 0.8861
_exptl_absorpt_correction_T_min 0.7251
_exptl_absorpt_correction_type psi-scan
_exptl_absorpt_process_details '(North <i>et al.</i>,  1968)'
_exptl_crystal_colour red--brown
_exptl_crystal_density_diffrn 1.676
_exptl_crystal_density_method 'not measured'
_exptl_crystal_description cuboid
_exptl_crystal_F_000 3600
_exptl_crystal_size_max 0.2
_exptl_crystal_size_mid 0.2
_exptl_crystal_size_min 0.07
_refine_diff_density_max 0.528
_refine_diff_density_min -0.556
_refine_ls_extinction_method none
_refine_ls_goodness_of_fit_ref 0.987
_refine_ls_hydrogen_treatment constr
_refine_ls_matrix_type full
_refine_ls_number_parameters 452
_refine_ls_number_reflns 7277
_refine_ls_number_restraints 0
_refine_ls_restrained_S_all 0.987
_refine_ls_R_factor_all 0.1620
_refine_ls_R_factor_gt 0.0664
_refine_ls_shift/su_max 0.000
_refine_ls_shift/su_mean 0.000
_refine_ls_structure_factor_coef Fsqd
_refine_ls_weighting_details 'calc w=1/[\s^2^(Fo^2^)+(0.0291P)^2^] where P=(Fo^2^+2Fc^2^)/3'
_refine_ls_weighting_scheme calc
_refine_ls_wR_factor_gt 0.1070
_refine_ls_wR_factor_ref 0.1360
_reflns_number_gt 3568
_reflns_number_total 7277
_reflns_threshold_expression I>2\s(I)
_cod_data_source_file hg2037.cif
_cod_data_source_block 3
_cod_database_code 2209204
_cod_database_fobs_code 2209204

loop_
_symmetry_equiv_pos_as_xyz
'x, y, z'
'-x+1/2, -y, z+1/2'
'-x, y+1/2, -z+1/2'
'x+1/2, -y+1/2, -z'
'-x, -y, -z'
'x-1/2, y, -z-1/2'
'x, -y-1/2, z-1/2'
'-x-1/2, y-1/2, z'

loop_
_atom_site_type_symbol
_atom_site_label
_atom_site_fract_x
_atom_site_fract_y
_atom_site_fract_z
_atom_site_U_iso_or_equiv
_atom_site_adp_type
_atom_site_calc_flag
_atom_site_refinement_flags
_atom_site_occupancy
Fe Fe1 0.08773(4) 0.34052(9) 0.24017(4) 0.0250(2) Uani d . 1
Fe Fe2 0.11528(4) 0.34229(8) 0.34210(4) 0.0189(2) Uani d . 1
Fe Fe3 0.17301(4) 0.34180(8) 0.43594(4) 0.0190(2) Uani d . 1
Fe Fe4 0.20726(4) 0.33514(8) 0.53550(4) 0.0246(2) Uani d . 1
S S2 0.17070(9) 0.59692(14) 0.32700(9) 0.0327(5) Uani d . 1
C C1 0.0747(3) 0.5554(6) 0.5063(3) 0.035(2) Uani d . 1
H H1 0.0393 0.5903 0.5165 0.053 Uiso calc R 1
C C2 0.0924(3) 0.4723(6) 0.5319(3) 0.0345(19) Uani d . 1
H H2 0.0698 0.4410 0.5604 0.052 Uiso calc R 1
C C3 0.1503(3) 0.4355(5) 0.5110(3) 0.0259(18) Uani d . 1
C C4 0.1716(3) 0.4952(5) 0.4679(3) 0.0228(16) Uani d . 1
C C5 0.2292(3) 0.4699(5) 0.4447(3) 0.0176(15) Uani d . 1
H H5 0.2476 0.5037 0.4146 0.05(2) Uiso calc R 1
N N1 0.2545(2) 0.3911(4) 0.4712(2) 0.0171(12) Uani d . 1
C C6 0.3199(3) 0.3646(5) 0.4596(3) 0.0223(16) Uani d . 1
H H6 0.3221 0.2916 0.4572 0.033 Uiso calc R 1
C C7 0.3588(3) 0.3961(6) 0.5102(3) 0.0311(18) Uani d . 1
H H7A 0.3565 0.4681 0.5146 0.047 Uiso calc R 1
H H7B 0.3424 0.3657 0.5445 0.047 Uiso calc R 1
C C8 0.4254(3) 0.3652(6) 0.5026(4) 0.046(2) Uani d . 1
H H8A 0.4497 0.3912 0.5339 0.069 Uiso calc R 1
H H8B 0.4282 0.2929 0.5034 0.069 Uiso calc R 1
C C9 0.4511(3) 0.4033(7) 0.4475(4) 0.051(2) Uani d . 1
H H9A 0.4927 0.3785 0.4427 0.077 Uiso calc R 1
H H9B 0.4528 0.4757 0.4486 0.077 Uiso calc R 1
C C10 0.4122(3) 0.3707(6) 0.3975(3) 0.044(2) Uani d . 1
H H10A 0.4131 0.2984 0.3945 0.066 Uiso calc R 1
H H10B 0.4290 0.3984 0.3627 0.066 Uiso calc R 1
C C11 0.3462(3) 0.4056(5) 0.4050(3) 0.0299(18) Uani d . 1
H H11A 0.3450 0.4781 0.4059 0.045 Uiso calc R 1
H H11B 0.3215 0.3831 0.3731 0.045 Uiso calc R 1
S S1 0.12252(9) 0.59333(15) 0.45261(9) 0.0328(5) Uani d . 1
C C12 0.2243(3) 0.5522(6) 0.2798(3) 0.038(2) Uani d . 1
H H12 0.2616 0.5839 0.2723 0.057 Uiso calc R 1
C C13 0.2070(3) 0.4678(6) 0.2552(3) 0.037(2) Uani d . 1
H H13 0.2320 0.4336 0.2297 0.055 Uiso calc R 1
C C14 0.1477(3) 0.4333(5) 0.2705(3) 0.0221(16) Uani d . 1
C C15 0.1228(3) 0.4982(5) 0.3108(3) 0.0242(17) Uani d . 1
C C16 0.0641(3) 0.4742(5) 0.3302(3) 0.0244(16) Uani d . 1
H H16 0.0444 0.5093 0.3591 0.037 Uiso calc R 1
N N2 0.0385(2) 0.3960(4) 0.3035(2) 0.0221(13) Uani d . 1
C C17 -0.0267(3) 0.3778(5) 0.3189(3) 0.0284(18) Uani d . 1
H H17 -0.0352 0.4139 0.3543 0.043 Uiso calc R 1
C C18 -0.0425(3) 0.2697(6) 0.3283(3) 0.036(2) Uani d . 1
H H18A -0.0163 0.2422 0.3578 0.054 Uiso calc R 1
H H18B -0.0354 0.2323 0.2936 0.054 Uiso calc R 1
C C19 -0.1101(3) 0.2596(7) 0.3459(4) 0.049(2) Uani d . 1
H H19A -0.1206 0.1897 0.3506 0.074 Uiso calc R 1
H H19B -0.1169 0.2934 0.3819 0.074 Uiso calc R 1
C C20 -0.1496(3) 0.3059(8) 0.3002(4) 0.066(3) Uani d . 1
H H20A -0.1450 0.2677 0.2655 0.099 Uiso calc R 1
H H20B -0.1925 0.3019 0.3118 0.099 Uiso calc R 1
C C21 -0.1340(3) 0.4114(8) 0.2886(5) 0.072(3) Uani d . 1
H H21A -0.1428 0.4514 0.3220 0.108 Uiso calc R 1
H H21B -0.1592 0.4359 0.2576 0.108 Uiso calc R 1
C C22 -0.0664(3) 0.4223(7) 0.2731(4) 0.050(3) Uani d . 1
H H22A -0.0584 0.3886 0.2372 0.076 Uiso calc R 1
H H22B -0.0564 0.4924 0.2684 0.076 Uiso calc R 1
C C23 0.2556(3) 0.2279(6) 0.5475(3) 0.0298(18) Uani d . 1
O O1 0.2823(2) 0.1567(4) 0.5588(2) 0.0471(15) Uani d . 1
C C24 0.1456(4) 0.2753(6) 0.5690(3) 0.036(2) Uani d . 1
O O2 0.1030(3) 0.2399(5) 0.5884(2) 0.0599(19) Uani d . 1
C C25 0.2337(3) 0.4096(6) 0.5923(3) 0.0313(18) Uani d . 1
O O3 0.2492(3) 0.4596(5) 0.6282(2) 0.0593(18) Uani d . 1
C C26 0.1726(3) 0.2166(6) 0.4509(3) 0.0333(19) Uani d . 1
O O4 0.1711(3) 0.1325(4) 0.4580(2) 0.0530(18) Uani d . 1
C C27 0.0868(3) 0.3329(5) 0.4177(3) 0.0227(15) Uani d . 1
O O5 0.0409(2) 0.3243(4) 0.4426(2) 0.0391(14) Uani d . 1
C C28 0.1988(3) 0.3110(5) 0.3607(3) 0.0237(17) Uani d . 1
O O6 0.2426(2) 0.2811(4) 0.3376(2) 0.0376(14) Uani d . 1
C C29 0.1062(3) 0.2143(6) 0.3306(3) 0.0300(18) Uani d . 1
O O7 0.1011(3) 0.1303(4) 0.3270(2) 0.0486(17) Uani d . 1
C C30 0.1496(3) 0.2739(6) 0.2113(3) 0.036(2) Uani d . 1
O O8 0.1909(3) 0.2302(5) 0.1951(3) 0.0599(19) Uani d . 1
C C31 0.0364(4) 0.2447(6) 0.2158(3) 0.036(2) Uani d . 1
O O9 0.0088(3) 0.1845(4) 0.1937(3) 0.0568(18) Uani d . 1
C C32 0.0743(4) 0.4257(6) 0.1839(3) 0.041(2) Uani d . 1
O O10 0.0675(3) 0.4819(5) 0.1493(3) 0.068(2) Uani d . 1

loop_
_atom_site_aniso_label
_atom_site_aniso_U_11
_atom_site_aniso_U_22
_atom_site_aniso_U_33
_atom_site_aniso_U_12
_atom_site_aniso_U_13
_atom_site_aniso_U_23
Fe1 0.0194(5) 0.0353(6) 0.0203(5) 0.0009(6) -0.0013(4) -0.0033(6)
Fe2 0.0144(5) 0.0241(5) 0.0184(5) 0.0009(5) -0.0013(4) -0.0016(5)
Fe3 0.0181(5) 0.0222(5) 0.0167(5) 0.0015(5) -0.0008(4) -0.0021(5)
Fe4 0.0221(5) 0.0347(6) 0.0169(5) -0.0014(6) 0.0006(4) -0.0001(5)
S2 0.0310(10) 0.0275(11) 0.0397(12) -0.0087(9) -0.0040(9) 0.0016(10)
C1 0.023(4) 0.037(5) 0.046(5) 0.007(4) 0.001(4) -0.016(4)
C2 0.020(4) 0.047(5) 0.036(5) 0.000(4) 0.000(4) -0.019(4)
C3 0.016(3) 0.040(5) 0.022(4) 0.008(3) 0.006(3) -0.011(4)
C4 0.021(3) 0.028(4) 0.019(4) 0.000(3) -0.006(3) -0.006(3)
C5 0.016(3) 0.014(3) 0.023(4) -0.003(3) -0.001(3) 0.000(3)
N1 0.016(3) 0.020(3) 0.015(3) 0.001(3) 0.001(2) -0.003(2)
C6 0.012(3) 0.025(4) 0.029(4) 0.007(3) -0.001(3) -0.004(3)
C7 0.026(4) 0.036(5) 0.032(4) 0.001(4) -0.002(3) 0.006(4)
C8 0.022(4) 0.051(6) 0.065(6) -0.001(4) -0.001(4) 0.002(5)
C9 0.022(4) 0.063(6) 0.068(7) -0.001(5) 0.012(4) -0.005(5)
C10 0.031(4) 0.044(5) 0.057(6) -0.001(4) 0.020(4) -0.011(4)
C11 0.025(4) 0.030(4) 0.034(5) -0.005(4) 0.006(3) -0.004(4)
S1 0.0276(10) 0.0279(10) 0.0431(12) 0.0086(9) -0.0052(9) -0.0087(10)
C12 0.022(4) 0.048(5) 0.043(5) -0.007(4) 0.005(4) 0.012(4)
C13 0.030(4) 0.052(5) 0.029(4) 0.004(4) 0.009(4) 0.001(4)
C14 0.010(3) 0.037(4) 0.019(4) 0.000(3) -0.003(3) 0.003(3)
C15 0.019(4) 0.028(4) 0.026(4) -0.005(3) 0.001(3) 0.005(3)
C16 0.019(4) 0.030(4) 0.023(4) 0.007(3) -0.006(3) -0.005(4)
N2 0.015(3) 0.028(3) 0.024(3) 0.003(3) -0.003(3) 0.001(3)
C17 0.009(3) 0.039(4) 0.037(5) 0.002(3) 0.000(3) -0.004(4)
C18 0.017(4) 0.043(5) 0.047(5) 0.001(4) 0.007(4) -0.001(4)
C19 0.018(4) 0.066(6) 0.065(6) -0.019(4) 0.005(4) 0.000(5)
C20 0.012(4) 0.093(8) 0.093(8) -0.018(5) 0.001(5) 0.004(7)
C21 0.013(4) 0.100(9) 0.103(9) 0.000(5) -0.003(5) 0.013(8)
C22 0.014(4) 0.067(7) 0.071(7) 0.006(4) -0.005(4) 0.023(6)
C23 0.032(4) 0.037(5) 0.021(4) -0.007(4) 0.000(3) -0.005(4)
O1 0.052(4) 0.046(4) 0.043(3) 0.014(3) -0.010(3) 0.002(3)
C24 0.039(5) 0.044(5) 0.024(4) -0.002(4) -0.006(4) 0.013(4)
O2 0.038(4) 0.101(6) 0.041(4) -0.017(4) 0.011(3) 0.017(4)
C25 0.031(4) 0.038(5) 0.025(4) -0.002(4) -0.002(3) 0.001(4)
O3 0.069(4) 0.071(5) 0.038(4) 0.001(4) -0.015(3) -0.023(3)
C26 0.032(5) 0.039(5) 0.028(5) 0.000(4) -0.007(4) -0.005(4)
O4 0.083(5) 0.026(3) 0.050(4) 0.002(3) -0.021(4) 0.000(3)
C27 0.020(3) 0.028(4) 0.020(3) -0.003(4) -0.002(3) 0.000(4)
O5 0.019(2) 0.066(4) 0.032(3) -0.011(3) 0.008(2) -0.008(3)
C28 0.025(4) 0.029(4) 0.017(4) 0.003(3) -0.005(3) -0.007(3)
O6 0.023(3) 0.056(4) 0.033(3) 0.013(3) 0.004(2) -0.016(3)
C29 0.030(4) 0.036(5) 0.023(4) 0.011(4) -0.007(4) -0.001(4)
O7 0.062(4) 0.031(3) 0.053(4) -0.004(3) -0.009(3) -0.007(3)
C30 0.028(4) 0.052(5) 0.029(5) 0.001(4) 0.001(4) -0.011(4)
O8 0.040(4) 0.090(5) 0.049(4) 0.025(4) -0.006(3) -0.028(4)
C31 0.031(4) 0.044(5) 0.031(5) 0.004(4) -0.003(4) -0.011(4)
O9 0.055(4) 0.061(4) 0.054(4) -0.018(3) -0.001(3) -0.024(3)
C32 0.038(5) 0.050(6) 0.034(5) -0.002(4) -0.015(4) 0.003(4)
O10 0.086(5) 0.070(5) 0.048(4) -0.013(4) -0.023(4) 0.028(4)

loop_
_atom_type_symbol
_atom_type_description
_atom_type_scat_dispersion_real
_atom_type_scat_dispersion_imag
_atom_type_scat_source
C C 0.0033 0.0016 'International Tables Vol C Tables 4.2.6.8 and 6.1.1.4'
H H 0.0000 0.0000 'International Tables Vol C Tables 4.2.6.8 and 6.1.1.4'
N N 0.0061 0.0033 'International Tables Vol C Tables 4.2.6.8 and 6.1.1.4'
O O 0.0106 0.0060 'International Tables Vol C Tables 4.2.6.8 and 6.1.1.4'
S S 0.1246 0.1234 'International Tables Vol C Tables 4.2.6.8 and 6.1.1.4'
Fe Fe 0.3463 0.8444 'International Tables Vol C Tables 4.2.6.8 and 6.1.1.4'

loop_
_geom_angle_atom_site_label_1
_geom_angle_atom_site_label_2
_geom_angle_atom_site_label_3
_geom_angle
_geom_angle_publ_flag
C30 Fe1 C32 99.5(4) ?
C30 Fe1 C31 89.3(4) ?
C32 Fe1 C31 96.8(4) ?
C30 Fe1 C14 87.3(3) ?
C32 Fe1 C14 88.5(3) ?
C31 Fe1 C14 174.1(3) ?
C30 Fe1 N2 154.0(3) ?
C32 Fe1 N2 103.4(3) ?
C31 Fe1 N2 100.0(3) ?
C14 Fe1 N2 81.1(3) y
C30 Fe1 Fe2 101.3(3) ?
C32 Fe1 Fe2 139.3(3) ?
C31 Fe1 Fe2 117.9(3) ?
C14 Fe1 Fe2 58.2(2) ?
N2 Fe1 Fe2 52.90(15) ?
C29 Fe2 C27 92.5(3) ?
C29 Fe2 C28 85.9(3) ?
C27 Fe2 C28 94.6(3) ?
C29 Fe2 N2 100.7(3) ?
C27 Fe2 N2 100.1(2) ?
C28 Fe2 N2 163.6(3) ?
C29 Fe2 C16 138.0(3) ?
C27 Fe2 C16 90.5(3) ?
C28 Fe2 C16 135.6(3) ?
N2 Fe2 C16 37.8(2) ?
C29 Fe2 C14 117.5(3) ?
C27 Fe2 C14 149.9(3) ?
C28 Fe2 C14 89.6(3) ?
N2 Fe2 C14 74.0(2) ?
C16 Fe2 C14 66.5(2) ?
C29 Fe2 C15 151.7(3) ?
C27 Fe2 C15 113.5(3) ?
C28 Fe2 C15 102.2(3) ?
N2 Fe2 C15 65.1(2) ?
C16 Fe2 C15 37.4(2) ?
C14 Fe2 C15 36.9(2) ?
C29 Fe2 Fe1 79.2(2) ?
C27 Fe2 Fe1 146.55(19) ?
C28 Fe2 Fe1 116.7(2) ?
N2 Fe2 Fe1 51.03(15) ?
C16 Fe2 Fe1 75.60(19) ?
C14 Fe2 Fe1 48.60(17) ?
C15 Fe2 Fe1 72.88(18) ?
C29 Fe2 Fe3 100.8(2) ?
C27 Fe2 Fe3 48.87(19) ?
C28 Fe2 Fe3 48.1(2) ?
N2 Fe2 Fe3 142.67(16) y
C16 Fe2 Fe3 112.24(19) y
C14 Fe2 Fe3 120.67(17) y
C15 Fe2 Fe3 104.72(18) y
Fe1 Fe2 Fe3 164.40(5) y
C26 Fe3 C28 88.9(3) ?
C26 Fe3 C27 88.8(3) ?
C28 Fe3 C27 93.8(3) ?
C26 Fe3 N1 103.6(3) ?
C28 Fe3 N1 101.0(2) ?
C27 Fe3 N1 160.8(2) ?
C26 Fe3 C5 141.0(3) ?
C28 Fe3 C5 95.6(3) ?
C27 Fe3 C5 129.3(3) ?
N1 Fe3 C5 37.5(2) ?
C26 Fe3 C4 148.0(3) ?
C28 Fe3 C4 121.9(3) ?
C27 Fe3 C4 96.9(3) ?
N1 Fe3 C4 64.8(2) ?
C5 Fe3 C4 38.1(2) ?
C26 Fe3 C3 112.9(3) ?
C28 Fe3 C3 158.0(3) ?
C27 Fe3 C3 89.8(3) ?
N1 Fe3 C3 72.0(2) ?
C5 Fe3 C3 65.9(2) ?
C4 Fe3 C3 36.2(2) ?
C26 Fe3 Fe4 76.8(2) ?
C28 Fe3 Fe4 142.1(2) ?
C27 Fe3 Fe4 120.32(19) ?
N1 Fe3 Fe4 50.90(14) ?
C5 Fe3 Fe4 76.22(18) ?
C4 Fe3 Fe4 73.21(18) ?
C3 Fe3 Fe4 48.00(18) ?
C26 Fe3 Fe2 100.3(3) ?
C28 Fe3 Fe2 48.5(2) ?
C27 Fe3 Fe2 47.58(19) ?
N1 Fe3 Fe2 140.56(15) y
C5 Fe3 Fe2 111.58(18) y
C4 Fe3 Fe2 106.81(18) y
C3 Fe3 Fe2 125.43(18) y
Fe4 Fe3 Fe2 167.87(5) y
C24 Fe4 C25 99.6(4) ?
C24 Fe4 C23 90.6(3) ?
C25 Fe4 C23 98.2(3) ?
C24 Fe4 C3 87.9(3) ?
C25 Fe4 C3 92.4(3) ?
C23 Fe4 C3 169.4(3) ?
C24 Fe4 N1 156.5(3) ?
C25 Fe4 N1 101.3(3) ?
C23 Fe4 N1 96.9(3) ?
C3 Fe4 N1 80.7(2) y
C24 Fe4 Fe3 102.4(2) ?
C25 Fe4 Fe3 143.1(3) ?
C23 Fe4 Fe3 110.8(2) ?
C3 Fe4 Fe3 59.5(2) ?
N1 Fe4 Fe3 54.14(15) ?
C12 S2 C15 90.0(4) y
C2 C1 S1 114.1(6) y
C2 C1 H1 122.9 ?
S1 C1 H1 122.9 ?
C1 C2 C3 112.8(7) y
C1 C2 H2 123.6 ?
C3 C2 H2 123.6 ?
C4 C3 C2 110.3(7) y
C4 C3 Fe4 114.5(5) y
C2 C3 Fe4 134.6(6) ?
C4 C3 Fe3 70.6(4) ?
C2 C3 Fe3 131.3(5) ?
Fe4 C3 Fe3 72.5(2) ?
C3 C4 C5 116.4(6) y
C3 C4 S1 112.9(5) y
C5 C4 S1 130.6(6) ?
C3 C4 Fe3 73.2(4) ?
C5 C4 Fe3 68.1(4) ?
S1 C4 Fe3 130.6(3) ?
N1 C5 C4 112.0(6) y
N1 C5 Fe3 69.2(3) ?
C4 C5 Fe3 73.8(4) ?
N1 C5 H5 124.0 ?
C4 C5 H5 124.0 ?
Fe3 C5 H5 124.6 ?
C5 N1 C6 119.6(5) ?
C5 N1 Fe4 116.1(4) y
C6 N1 Fe4 123.1(4) ?
C5 N1 Fe3 73.3(3) ?
C6 N1 Fe3 131.9(4) ?
Fe4 N1 Fe3 74.96(18) ?
N1 C6 C11 115.5(5) ?
N1 C6 C7 108.7(5) ?
C11 C6 C7 110.8(6) ?
N1 C6 H6 107.2 ?
C11 C6 H6 107.2 ?
C7 C6 H6 107.2 ?
C8 C7 C6 111.3(6) ?
C8 C7 H7A 109.4 ?
C6 C7 H7A 109.4 ?
C8 C7 H7B 109.4 ?
C6 C7 H7B 109.4 ?
H7A C7 H7B 108.0 ?
C9 C8 C7 111.3(7) ?
C9 C8 H8A 109.4 ?
C7 C8 H8A 109.4 ?
C9 C8 H8B 109.4 ?
C7 C8 H8B 109.4 ?
H8A C8 H8B 108.0 ?
C8 C9 C10 111.5(6) ?
C8 C9 H9A 109.3 ?
C10 C9 H9A 109.3 ?
C8 C9 H9B 109.3 ?
C10 C9 H9B 109.3 ?
H9A C9 H9B 108.0 ?
C9 C10 C11 110.4(6) ?
C9 C10 H10A 109.6 ?
C11 C10 H10A 109.6 ?
C9 C10 H10B 109.6 ?
C11 C10 H10B 109.6 ?
H10A C10 H10B 108.1 ?
C6 C11 C10 110.1(6) ?
C6 C11 H11A 109.6 ?
C10 C11 H11A 109.6 ?
C6 C11 H11B 109.6 ?
C10 C11 H11B 109.6 ?
H11A C11 H11B 108.2 ?
C1 S1 C4 89.7(4) y
C13 C12 S2 112.8(6) y
C13 C12 H12 123.6 ?
S2 C12 H12 123.6 ?
C12 C13 C14 115.3(7) y
C12 C13 H13 122.4 ?
C14 C13 H13 122.4 ?
C15 C14 C13 108.8(6) y
C15 C14 Fe1 112.9(5) y
C13 C14 Fe1 136.8(6) ?
C15 C14 Fe2 72.5(4) ?
C13 C14 Fe2 132.0(5) ?
Fe1 C14 Fe2 73.2(2) ?
C16 C15 C14 115.7(6) y
C16 C15 S2 131.1(6) ?
C14 C15 S2 113.2(5) y
C16 C15 Fe2 66.9(4) ?
C14 C15 Fe2 70.6(4) ?
S2 C15 Fe2 133.8(4) ?
N2 C16 C15 114.1(6) y
N2 C16 Fe2 68.1(4) ?
C15 C16 Fe2 75.7(4) ?
N2 C16 H16 123.0 ?
C15 C16 H16 123.0 ?
Fe2 C16 H16 124.7 ?
C16 N2 C17 114.3(6) ?
C16 N2 Fe1 114.9(4) y
C17 N2 Fe1 129.7(5) ?
C16 N2 Fe2 74.1(4) ?
C17 N2 Fe2 128.2(4) ?
Fe1 N2 Fe2 76.08(18) ?
N2 C17 C18 114.3(5) ?
N2 C17 C22 108.0(6) ?
C18 C17 C22 110.9(6) ?
N2 C17 H17 107.8 ?
C18 C17 H17 107.8 ?
C22 C17 H17 107.8 ?
C17 C18 C19 110.1(6) ?
C17 C18 H18A 109.6 ?
C19 C18 H18A 109.6 ?
C17 C18 H18B 109.6 ?
C19 C18 H18B 109.6 ?
H18A C18 H18B 108.2 ?
C20 C19 C18 108.5(7) ?
C20 C19 H19A 110.0 ?
C18 C19 H19A 110.0 ?
C20 C19 H19B 110.0 ?
C18 C19 H19B 110.0 ?
H19A C19 H19B 108.4 ?
C21 C20 C19 113.2(8) ?
C21 C20 H20A 108.9 ?
C19 C20 H20A 108.9 ?
C21 C20 H20B 108.9 ?
C19 C20 H20B 108.9 ?
H20A C20 H20B 107.8 ?
C20 C21 C22 111.0(8) ?
C20 C21 H21A 109.4 ?
C22 C21 H21A 109.4 ?
C20 C21 H21B 109.4 ?
C22 C21 H21B 109.4 ?
H21A C21 H21B 108.0 ?
C17 C22 C21 110.1(7) ?
C17 C22 H22A 109.6 ?
C21 C22 H22A 109.6 ?
C17 C22 H22B 109.6 ?
C21 C22 H22B 109.6 ?
H22A C22 H22B 108.2 ?
O1 C23 Fe4 173.6(7) ?
O2 C24 Fe4 175.3(7) ?
O3 C25 Fe4 177.7(7) ?
O4 C26 Fe3 176.4(8) ?
O5 C27 Fe2 139.7(5) ?
O5 C27 Fe3 136.7(5) ?
Fe2 C27 Fe3 83.6(3) ?
O6 C28 Fe3 138.6(6) ?
O6 C28 Fe2 137.8(5) ?
Fe3 C28 Fe2 83.5(3) ?
O7 C29 Fe2 175.3(7) ?
O8 C30 Fe1 176.8(7) ?
O9 C31 Fe1 170.5(7) ?
O10 C32 Fe1 177.2(8) ?

loop_
_geom_bond_atom_site_label_1
_geom_bond_atom_site_label_2
_geom_bond_distance
_geom_bond_publ_flag
Fe1 C30 1.766(8) ?
Fe1 C32 1.788(8) ?
Fe1 C31 1.810(8) ?
Fe1 C14 1.955(7) y
Fe1 N2 1.998(5) y
Fe1 Fe2 2.4945(14) y
Fe2 C29 1.764(8) ?
Fe2 C27 1.904(6) ?
Fe2 C28 1.931(7) ?
Fe2 N2 2.050(5) y
Fe2 C16 2.126(7) y
Fe2 C14 2.216(7) y
Fe2 C15 2.241(7) y
Fe2 Fe3 2.5625(13) y
Fe3 C26 1.729(9) ?
Fe3 C28 1.919(7) ?
Fe3 C27 1.942(6) ?
Fe3 N1 2.083(5) y
Fe3 C5 2.135(6) y
Fe3 C4 2.209(7) y
Fe3 C3 2.242(7) ?
Fe3 Fe4 2.4819(13) y
Fe4 C24 1.764(8) ?
Fe4 C25 1.780(8) ?
Fe4 C23 1.819(8) ?
Fe4 C3 1.934(7) y
Fe4 N1 1.994(5) y
S2 C12 1.733(8) y
S2 C15 1.741(7) y
C1 C2 1.336(10) y
C1 S1 1.728(8) y
C1 H1 0.9400 ?
C2 C3 1.451(9) y
C2 H2 0.9400 ?
C3 C4 1.383(9) y
C4 C5 1.420(8) y
C4 S1 1.746(7) y
C5 N1 1.356(7) y
C5 H5 0.9400 ?
N1 C6 1.503(7) y
C6 C11 1.522(9) ?
C6 C7 1.534(9) ?
C6 H6 0.9900 ?
C7 C8 1.530(9) ?
C7 H7A 0.9800 ?
C7 H7B 0.9800 ?
C8 C9 1.514(10) ?
C8 H8A 0.9800 ?
C8 H8B 0.9800 ?
C9 C10 1.526(10) ?
C9 H9A 0.9800 ?
C9 H9B 0.9800 ?
C10 C11 1.533(9) ?
C10 H10A 0.9800 ?
C10 H10B 0.9800 ?
C11 H11A 0.9800 ?
C11 H11B 0.9800 ?
C12 C13 1.338(10) y
C12 H12 0.9400 ?
C13 C14 1.427(9) y
C13 H13 0.9400 ?
C14 C15 1.410(9) y
C15 C16 1.404(9) y
C16 N2 1.355(8) y
C16 H16 0.9400 ?
N2 C17 1.495(8) y
C17 C18 1.519(10) ?
C17 C22 1.516(9) ?
C17 H17 0.9900 ?
C18 C19 1.545(9) ?
C18 H18A 0.9800 ?
C18 H18B 0.9800 ?
C19 C20 1.523(11) ?
C19 H19A 0.9800 ?
C19 H19B 0.9800 ?
C20 C21 1.492(13) ?
C20 H20A 0.9800 ?
C20 H20B 0.9800 ?
C21 C22 1.534(10) ?
C21 H21A 0.9800 ?
C21 H21B 0.9800 ?
C22 H22A 0.9800 ?
C22 H22B 0.9800 ?
C23 O1 1.158(8) ?
C24 O2 1.146(8) ?
C25 O3 1.140(8) ?
C26 O4 1.150(9) ?
C27 O5 1.174(7) ?
C28 O6 1.178(7) ?
C29 O7 1.144(8) ?
C30 O8 1.148(8) ?
C31 O9 1.143(8) ?
C32 O10 1.130(9) ?
